data_7228318
loop_
_publ_author_name
'Luo, Yang-Hui'
'Wang, Jin-Wen'
'Li, Yao-Jia'
'Chen, Chen'
'An, Pei-Jing'
'Wang, Senlin'
'You, Chao-Qun'
'Sun, Baiwang'

_publ_section_title
;
 Selective separation of aqueous sulfate anions via crystallization of
 sulfate-water clusters
;
_journal_name_full CrystEngComm
_journal_paper_doi 10.1039/C7CE00693D
_journal_year 2017
_chemical_formula_sum 'C9 H9 Cl N4 O5'
_chemical_formula_weight 288.65
_chemical_name_systematic
;
 ?
;
_space_group_crystal_system monoclinic
_space_group_IT_number 14
_space_group_name_Hall '-P 2ybc'
_space_group_name_H-M_alt 'P 1 21/c 1'
_symmetry_space_group_name_Hall '-P 2ybc'
_symmetry_space_group_name_H-M 'P 1 21/c 1'
_atom_sites_solution_hydrogens mixed
_audit_creation_method SHELXL-2014
_audit_update_record
;
2016-12-24 deposited with the CCDC.
2017-05-25 downloaded from the CCDC.
;
_cell_angle_alpha 90
_cell_angle_beta 95.43(3)
_cell_angle_gamma 90
_cell_formula_units_Z 4
_cell_length_a 7.1870(14)
_cell_length_b 16.366(3)
_cell_length_c 10.661(2)
_cell_measurement_reflns_used 25
_cell_measurement_temperature 293(2)
_cell_measurement_theta_max 12
_cell_measurement_theta_min 8
_cell_volume 1248.3(4)
_computing_structure_refinement 'SHELXL-2014 (Sheldrick, 2014)'
_diffrn_ambient_temperature 293(2)
_diffrn_measured_fraction_theta_full 1.000
_diffrn_measured_fraction_theta_max 0.999
_diffrn_measurement_device_type 'Bruker P4'
_diffrn_measurement_method '\w scans'
_diffrn_radiation_type MoK\a
_diffrn_radiation_wavelength 0.71073
_diffrn_reflns_av_R_equivalents 0.0823
_diffrn_reflns_av_unetI/netI 0.2018
_diffrn_reflns_Laue_measured_fraction_full 1.000
_diffrn_reflns_Laue_measured_fraction_max 0.999
_diffrn_reflns_number 2487
_diffrn_reflns_point_group_measured_fraction_full 1.000
_diffrn_reflns_point_group_measured_fraction_max 0.999
_diffrn_reflns_theta_full 25.242
_diffrn_reflns_theta_max 25.370
_diffrn_reflns_theta_min 2.287
_exptl_absorpt_coefficient_mu 0.329
_exptl_crystal_colour yellow
_exptl_crystal_density_diffrn 1.536
_exptl_crystal_description 'stick '
_exptl_crystal_F_000 592
_exptl_crystal_size_max 0.200
_exptl_crystal_size_mid 0.100
_exptl_crystal_size_min 0.100
_refine_diff_density_max 0.785
_refine_diff_density_min -0.819
_refine_diff_density_rms 0.098
_refine_ls_extinction_method none
_refine_ls_goodness_of_fit_ref 0.973
_refine_ls_hydrogen_treatment constr
_refine_ls_matrix_type full
_refine_ls_number_parameters 172
_refine_ls_number_reflns 2298
_refine_ls_number_restraints 1
_refine_ls_restrained_S_all 1.057
_refine_ls_R_factor_all 0.2150
_refine_ls_R_factor_gt 0.0904
_refine_ls_shift/su_max 0.000
_refine_ls_shift/su_mean 0.000
_refine_ls_structure_factor_coef Fsqd
_refine_ls_weighting_details 'w=1/[\s^2^(Fo^2^)+(0.0671P)^2^] where P=(Fo^2^+2Fc^2^)/3'
_refine_ls_weighting_scheme calc
_refine_ls_wR_factor_gt 0.1664
_refine_ls_wR_factor_ref 0.2116
_reflns_Friedel_coverage 0.000
_reflns_number_gt 967
_reflns_number_total 2298
_reflns_threshold_expression 'I > 2\s(I)'
_cod_data_source_file c7ce00693d2.cif
_cod_data_source_block 2
_cod_database_code 7228318
_shelx_space_group_comment
;
The symmetry employed for this shelxl refinement is uniquely defined
by the following loop, which should always be used as a source of
symmetry information in preference to the above space-group names.
They are only intended as comments.
;
_shelx_estimated_absorpt_t_min 0.937
_shelx_estimated_absorpt_t_max 0.968
_shelxl_version_number 2014-3

loop_
_space_group_symop_operation_xyz
'x, y, z'
'-x, y+1/2, -z+1/2'
'-x, -y, -z'
'x, -y-1/2, z-1/2'

loop_
_atom_site_label
_atom_site_type_symbol
_atom_site_fract_x
_atom_site_fract_y
_atom_site_fract_z
_atom_site_U_iso_or_equiv
_atom_site_adp_type
_atom_site_occupancy
_atom_site_site_symmetry_order
_atom_site_calc_flag
_atom_site_refinement_flags_posn
_atom_site_refinement_flags_adp
O1 O 0.0201(7) 0.2687(3) 0.3435(5) 0.0388(14) Uani 1 1 d . .
H1A H 0.0412 0.3094 0.3924 0.058 Uiso 1 1 d R U
N1 N 0.4525(9) -0.2363(4) 0.7490(6) 0.0393(17) Uani 1 1 d . .
C1 C 0.3912(10) -0.1625(5) 0.7288(8) 0.039(2) Uani 1 1 d . .
H1B H 0.3592 -0.1262 0.7903 0.047 Uiso 1 1 calc R U
N2 N 0.4800(9) -0.2654(4) 0.6356(6) 0.0379(17) Uani 1 1 d . .
H2 H 0.5202 -0.3139 0.6230 0.045 Uiso 1 1 calc R U
C2 C 0.4400(11) -0.2133(4) 0.5469(7) 0.0333(19) Uani 1 1 d . .
H2B H 0.4505 -0.2209 0.4614 0.040 Uiso 1 1 calc R U
N3 N 0.3811(9) -0.1468(3) 0.6014(6) 0.0320(16) Uani 1 1 d . .
C3 C 0.2752(10) -0.0155(4) 0.5889(7) 0.0320(19) Uani 1 1 d . .
H3A H 0.2871 -0.0164 0.6765 0.038 Uiso 1 1 calc R U
N4 N 0.3190(9) -0.0776(4) 0.5302(6) 0.0376(17) Uani 1 1 d . .
C4 C 0.2065(10) 0.0575(4) 0.5242(7) 0.0328(18) Uani 1 1 d . .
C5 C 0.1854(10) 0.0613(4) 0.3929(7) 0.0295(18) Uani 1 1 d . .
H5A H 0.2142 0.0163 0.3451 0.035 Uiso 1 1 calc R U
C6 C 0.1209(10) 0.1330(4) 0.3345(7) 0.0315(19) Uani 1 1 d . .
H6A H 0.1060 0.1360 0.2470 0.038 Uiso 1 1 calc R U
C7 C 0.0786(11) 0.2000(5) 0.4054(7) 0.036(2) Uani 1 1 d . .
C8 C 0.0907(11) 0.1970(5) 0.5343(7) 0.037(2) Uani 1 1 d . .
H8A H 0.0551 0.2412 0.5814 0.044 Uiso 1 1 calc R U
C9 C 0.1599(10) 0.1237(4) 0.5935(7) 0.0291(18) Uani 1 1 d . .
H9A H 0.1737 0.1206 0.6810 0.035 Uiso 1 1 calc R U
Cl Cl 0.2489(3) 0.04799(12) 0.97598(18) 0.0365(6) Uani 1 1 d . .
O2 O 0.3319(7) 0.0239(3) 1.1112(4) 0.0377(14) Uani 1 1 d . .
O3 O 0.2072(6) -0.0313(3) 0.9008(4) 0.0377(14) Uani 1 1 d D .
O4 O 0.3988(6) 0.0832(3) 0.9036(5) 0.0333(13) Uani 1 1 d . .
O5 O 0.0998(7) 0.1066(3) 0.9846(5) 0.0478(16) Uani 1 1 d . .

loop_
_atom_site_aniso_label
_atom_site_aniso_U_11
_atom_site_aniso_U_22
_atom_site_aniso_U_33
_atom_site_aniso_U_23
_atom_site_aniso_U_13
_atom_site_aniso_U_12
O1 0.062(4) 0.017(3) 0.036(3) 0.006(2) -0.001(3) 0.001(3)
N1 0.049(5) 0.031(4) 0.037(4) -0.004(3) 0.002(3) 0.013(3)
C1 0.041(5) 0.033(5) 0.044(5) -0.005(4) 0.006(4) 0.019(4)
N2 0.037(4) 0.036(4) 0.041(4) -0.013(4) 0.006(3) 0.012(3)
C2 0.044(5) 0.038(5) 0.019(4) 0.008(4) 0.008(4) -0.004(4)
N3 0.055(4) 0.020(3) 0.023(4) 0.003(3) 0.017(3) 0.004(3)
C3 0.047(5) 0.026(4) 0.021(4) -0.007(3) -0.005(4) 0.003(4)
N4 0.048(4) 0.032(4) 0.035(4) -0.001(3) 0.009(3) 0.006(3)
C4 0.034(4) 0.015(4) 0.048(5) -0.005(4) -0.002(4) 0.005(4)
C5 0.046(5) 0.018(4) 0.025(4) -0.007(3) 0.007(4) 0.003(4)
C6 0.040(4) 0.032(5) 0.025(4) -0.007(3) 0.014(4) 0.002(4)
C7 0.048(5) 0.028(4) 0.029(5) -0.001(4) -0.009(4) -0.009(4)
C8 0.055(5) 0.030(4) 0.027(5) -0.008(4) 0.011(4) 0.001(4)
C9 0.039(5) 0.029(4) 0.020(4) 0.002(3) 0.006(4) 0.005(4)
Cl 0.0423(12) 0.0307(10) 0.0372(12) 0.0018(9) 0.0069(9) -0.0053(10)
O2 0.056(4) 0.040(3) 0.017(3) -0.010(2) 0.000(2) -0.004(3)
O3 0.044(3) 0.031(3) 0.038(3) -0.012(3) 0.002(3) 0.001(3)
O4 0.025(3) 0.025(3) 0.053(3) 0.009(2) 0.024(3) -0.004(2)
O5 0.058(4) 0.026(3) 0.060(4) 0.004(3) 0.007(3) 0.023(3)

loop_
_atom_type_symbol
_atom_type_description
_atom_type_scat_dispersion_real
_atom_type_scat_dispersion_imag
_atom_type_scat_source
C C 0.0033 0.0016 'International Tables Vol C Tables 4.2.6.8 and 6.1.1.4'
H H 0.0000 0.0000 'International Tables Vol C Tables 4.2.6.8 and 6.1.1.4'
N N 0.0061 0.0033 'International Tables Vol C Tables 4.2.6.8 and 6.1.1.4'
O O 0.0106 0.0060 'International Tables Vol C Tables 4.2.6.8 and 6.1.1.4'
Cl Cl 0.1484 0.1585 'International Tables Vol C Tables 4.2.6.8 and 6.1.1.4'

loop_
_geom_angle_atom_site_label_1
_geom_angle_atom_site_label_2
_geom_angle_atom_site_label_3
_geom_angle
C7 O1 H1A 108.8
C1 N1 N2 105.1(6)
N1 C1 N3 108.8(7)
N1 C1 H1B 125.6
N3 C1 H1B 125.6
C2 N2 N1 112.9(6)
C2 N2 H2 123.6
N1 N2 H2 123.6
N2 C2 N3 106.4(7)
N2 C2 H2B 126.8
N3 C2 H2B 126.8
C2 N3 C1 106.9(6)
C2 N3 N4 121.5(6)
C1 N3 N4 131.6(6)
N4 C3 C4 121.7(7)
N4 C3 H3A 119.1
C4 C3 H3A 119.1
C3 N4 N3 117.7(6)
C9 C4 C5 119.8(7)
C9 C4 C3 119.1(7)
C5 C4 C3 121.1(6)
C6 C5 C4 119.3(6)
C6 C5 H5A 120.4
C4 C5 H5A 120.4
C7 C6 C5 120.5(7)
C7 C6 H6A 119.8
C5 C6 H6A 119.8
O1 C7 C8 120.5(7)
O1 C7 C6 117.9(7)
C8 C7 C6 121.6(7)
C7 C8 C9 117.5(7)
C7 C8 H8A 121.3
C9 C8 H8A 121.3
C4 C9 C8 121.3(7)
C4 C9 H9A 119.3
C8 C9 H9A 119.3
O5 Cl O4 110.5(3)
O5 Cl O3 118.9(3)
O4 Cl O3 99.8(3)
O5 Cl O2 109.3(3)
O4 Cl O2 110.1(3)
O3 Cl O2 107.9(3)

loop_
_geom_bond_atom_site_label_1
_geom_bond_atom_site_label_2
_geom_bond_distance
O1 C7 1.350(8)
O1 H1A 0.8501
N1 C1 1.297(9)
N1 N2 1.331(7)
C1 N3 1.377(9)
C1 H1B 0.9300
N2 C2 1.285(9)
N2 H2 0.8600
C2 N3 1.322(9)
C2 H2B 0.9300
N3 N4 1.412(8)
C3 N4 1.249(8)
C3 C4 1.443(9)
C3 H3A 0.9300
C4 C9 1.371(9)
C4 C5 1.394(9)
C5 C6 1.388(9)
C5 H5A 0.9300
C6 C7 1.382(9)
C6 H6A 0.9300
C7 C8 1.370(10)
C8 C9 1.424(9)
C8 H8A 0.9300
C9 H9A 0.9300
Cl O5 1.448(5)
Cl O4 1.498(4)
Cl O3 1.541(5)
Cl O2 1.558(5)

loop_
_geom_torsion_atom_site_label_1
_geom_torsion_atom_site_label_2
_geom_torsion_atom_site_label_3
_geom_torsion_atom_site_label_4
_geom_torsion
N2 N1 C1 N3 0.1(8)
C1 N1 N2 C2 0.4(9)
N1 N2 C2 N3 -0.8(9)
N2 C2 N3 C1 0.8(9)
N2 C2 N3 N4 -177.8(6)
N1 C1 N3 C2 -0.6(9)
N1 C1 N3 N4 177.9(7)
C4 C3 N4 N3 -178.7(7)
C2 N3 N4 C3 -176.1(7)
C1 N3 N4 C3 5.6(12)
N4 C3 C4 C9 179.7(7)
N4 C3 C4 C5 0.3(12)
C9 C4 C5 C6 1.3(11)
C3 C4 C5 C6 -179.3(7)
C4 C5 C6 C7 0.2(11)
C5 C6 C7 O1 178.6(6)
C5 C6 C7 C8 -2.9(12)
O1 C7 C8 C9 -177.8(7)
C6 C7 C8 C9 3.8(11)
C5 C4 C9 C8 -0.3(11)
C3 C4 C9 C8 -179.7(7)
C7 C8 C9 C4 -2.2(11)
